data_4315368
loop_
_publ_author_name
'Zakaria Halime'
'Matthew T. Kieber-Emmons'
'Munzarin F. Qayyum'
'Biplab Mondal'
'Thirumanavelan Gandhi'
'Simona C. Puiu'
'Eduardo E. Chuf\'an'
'Amy A. N. Sarjeant'
'Keith O. Hodgson'
'Britt Hedman'
'Edward I. Solomon'
'Kenneth D. Karlin'

_publ_section_title
;
 Heme-Copper-Dioxygen Complexes: Toward Understanding Ligand-Environmental
 Effects on the Coordination Geometry, Electronic Structure, and
 Reactivity
;
_journal_name_full 'Inorganic Chemistry'
_journal_page_first 3629
_journal_page_last 3645
_journal_paper_doi 10.1021/ic9020993
_journal_volume 49
_journal_year 2010
_chemical_formula_moiety 'C54 H45 Cu F8 Fe N7 O, C F3 O3 S'
_chemical_formula_sum 'C55 H45 Cu F11 Fe N7 O4 S'
_chemical_formula_weight 1228.43
_chemical_name_systematic
; 
 ? 
;
_space_group_IT_number 14
_symmetry_cell_setting monoclinic
_symmetry_space_group_name_Hall '-P 2ybc'
_symmetry_space_group_name_H-M 'P 1 21/c 1'
_atom_sites_solution_hydrogens difmap
_atom_sites_solution_primary direct
_atom_sites_solution_secondary difmap
_audit_creation_method SHELXL-97
_cell_angle_alpha 90.00
_cell_angle_beta 99.450(4)
_cell_angle_gamma 90.00
_cell_formula_units_Z 4
_cell_length_a 21.1834(9)
_cell_length_b 20.6453(8)
_cell_length_c 12.5346(8)
_cell_measurement_reflns_used 'not available'
_cell_measurement_temperature 100(2)
_cell_measurement_theta_max 32.87
_cell_measurement_theta_min 3.82
_cell_volume 5407.5(5)
_computing_cell_refinement 'Oxford Diffraction CrysAlis RED'
_computing_data_collection 'Oxford Diffraction CrysAlis CCD'
_computing_data_reduction 'Oxford Diffraction CrysAlis RED'
_computing_molecular_graphics 'Sheldrick, G.M. (2000). SHELXTL v6.10.'
_computing_publication_material 'Sheldrick, G.M. (2000). SHELXTL v6.10.'
_computing_structure_refinement 'Sheldrick, G.M. (2000). SHELXTL v6.10.'
_computing_structure_solution 'Sheldrick, G.M. (2000). SHELXTL v6.10.'
_diffrn_ambient_temperature 100(2)
_diffrn_detector_area_resol_mean 15.9890
_diffrn_measured_fraction_theta_full 0.996
_diffrn_measured_fraction_theta_max 0.996
_diffrn_measurement_device_type 'Goniometer KM4/Xcalibur, detector: Sapphire3'
_diffrn_measurement_method '\w scans'
_diffrn_radiation_monochromator graphite
_diffrn_radiation_source 'Enhance (Mo) X-ray Source'
_diffrn_radiation_type MoK\a
_diffrn_radiation_wavelength 0.71073
_diffrn_reflns_av_R_equivalents 0.0298
_diffrn_reflns_av_sigmaI/netI 0.0400
_diffrn_reflns_limit_h_max 27
_diffrn_reflns_limit_h_min -26
_diffrn_reflns_limit_k_max 26
_diffrn_reflns_limit_k_min -26
_diffrn_reflns_limit_l_max 10
_diffrn_reflns_limit_l_min -16
_diffrn_reflns_number 37365
_diffrn_reflns_theta_full 27.50
_diffrn_reflns_theta_max 27.50
_diffrn_reflns_theta_min 3.83
_exptl_absorpt_coefficient_mu 0.791
_exptl_absorpt_correction_T_max 0.921
_exptl_absorpt_correction_T_min 0.778
_exptl_absorpt_correction_type 'numeric analytical'
_exptl_absorpt_process_details
;
CrysAlis RED, Oxford Diffraction Ltd.,
Version 1.171.10 beta (release 25.09.2003 CrysAlis171 VC++)
(compiled Sep 25 2003,17:01:25)
Analytical numeric absorption correction using a multifaceted crystal
model based on expressions derived by R.C. Clark & J.S. Reid.
;
_exptl_crystal_colour black
_exptl_crystal_density_diffrn 1.509
_exptl_crystal_density_method 'not measured'
_exptl_crystal_description rod
_exptl_crystal_F_000 2504
_exptl_crystal_size_max 0.24
_exptl_crystal_size_mid 0.13
_exptl_crystal_size_min 0.05
_refine_diff_density_max 1.320
_refine_diff_density_min -0.961
_refine_diff_density_rms 0.084
_refine_ls_extinction_method none
_refine_ls_goodness_of_fit_ref 1.066
_refine_ls_hydrogen_treatment mixed
_refine_ls_matrix_type full
_refine_ls_number_parameters 725
_refine_ls_number_reflns 12381
_refine_ls_number_restraints 0
_refine_ls_restrained_S_all 1.066
_refine_ls_R_factor_all 0.0728
_refine_ls_R_factor_gt 0.0532
_refine_ls_shift/su_max 0.001
_refine_ls_shift/su_mean 0.000
_refine_ls_structure_factor_coef Fsqd
_refine_ls_weighting_details 'calc w=1/[\s^2^(Fo^2^)+(0.0749P)^2^+5.0762P] where P=(Fo^2^+2Fc^2^)/3'
_refine_ls_weighting_scheme calc
_refine_ls_wR_factor_gt 0.1356
_refine_ls_wR_factor_ref 0.1473
_reflns_number_gt 9167
_reflns_number_total 12381
_reflns_threshold_expression I>2\s(I)
_cod_data_source_file ic9020993_si_001.cif
_cod_data_source_block 2a
_cod_original_sg_symbol_H-M 'P 21/c'
_cod_database_code 4315368

loop_
_symmetry_equiv_pos_as_xyz
'x, y, z'
'-x, y+1/2, -z+1/2'
'-x, -y, -z'
'x, -y-1/2, z-1/2'

loop_
_atom_site_label
_atom_site_type_symbol
_atom_site_fract_x
_atom_site_fract_y
_atom_site_fract_z
_atom_site_U_iso_or_equiv
_atom_site_adp_type
_atom_site_occupancy
_atom_site_symmetry_multiplicity
_atom_site_calc_flag
_atom_site_refinement_flags
_atom_site_disorder_assembly
_atom_site_disorder_group
Cu1 Cu 0.277009(17) 0.444517(17) 0.02525(3) 0.02254(10) Uani 1 1 d . . .
Fe1 Fe 0.244922(19) 0.604287(19) -0.03911(3) 0.01839(11) Uani 1 1 d . . .
F1 F 0.44207(10) 0.63337(9) 0.26378(14) 0.0344(4) Uani 1 1 d . . .
F2 F 0.45075(10) 0.79668(9) 0.00647(15) 0.0340(4) Uani 1 1 d . . .
F3 F 0.29672(9) 0.65192(9) -0.46173(14) 0.0320(4) Uani 1 1 d . . .
F4 F 0.40061(10) 0.47540(9) -0.27468(15) 0.0356(4) Uani 1 1 d . . .
F5 F -0.00646(11) 0.64230(10) -0.2743(2) 0.0534(6) Uani 1 1 d . . .
F6 F 0.06911(10) 0.42920(10) -0.2342(2) 0.0471(5) Uani 1 1 d . . .
F7 F 0.20918(9) 0.60624(10) 0.35242(15) 0.0361(5) Uani 1 1 d . . .
F8 F 0.0595(2) 0.7507(2) 0.1715(2) 0.134(2) Uani 1 1 d . . .
O1 O 0.26305(10) 0.53119(10) 0.02920(16) 0.0253(4) Uani 1 1 d . . .
N1 N 0.26667(12) 0.67250(12) 0.08330(19) 0.0224(5) Uani 1 1 d . . .
N2 N 0.32952(11) 0.63302(11) -0.09211(18) 0.0186(5) Uani 1 1 d . . .
N3 N 0.21185(11) 0.57955(12) -0.20000(18) 0.0199(5) Uani 1 1 d . . .
N4 N 0.14876(12) 0.61772(13) -0.02339(19) 0.0237(5) Uani 1 1 d . . .
N5 N 0.37414(13) 0.44931(12) 0.0791(2) 0.0265(6) Uani 1 1 d . . .
N6 N 0.27918(12) 0.36722(13) -0.0702(2) 0.0246(5) Uani 1 1 d . . .
H6N H 0.2868(19) 0.334(2) -0.039(3) 0.041(11) Uiso 1 1 d . . .
N7 N 0.19764(14) 0.41472(14) 0.0875(2) 0.0339(6) Uani 1 1 d . . .
C1 C 0.22909(16) 0.68666(14) 0.1600(2) 0.0250(6) Uani 1 1 d . . .
C2 C 0.26604(18) 0.72378(15) 0.2461(2) 0.0311(7) Uani 1 1 d . . .
H2A H 0.2511 0.7408 0.3078 0.037 Uiso 1 1 calc R . .
C3 C 0.32518(18) 0.72971(15) 0.2230(2) 0.0310(7) Uani 1 1 d . . .
H3A H 0.3600 0.7515 0.2656 0.037 Uiso 1 1 calc R . .
C4 C 0.32657(15) 0.69689(14) 0.1216(2) 0.0239(6) Uani 1 1 d . . .
C5 C 0.38012(15) 0.69069(14) 0.0719(2) 0.0235(6) Uani 1 1 d . . .
C6 C 0.38130(14) 0.66197(14) -0.0294(2) 0.0206(6) Uani 1 1 d . . .
C7 C 0.43633(14) 0.65835(14) -0.0828(2) 0.0228(6) Uani 1 1 d . . .
H7A H 0.4779 0.6744 -0.0559 0.027 Uiso 1 1 calc R . .
C8 C 0.41798(14) 0.62804(14) -0.1779(2) 0.0216(6) Uani 1 1 d . . .
H8A H 0.4440 0.6190 -0.2310 0.026 Uiso 1 1 calc R . .
C9 C 0.35120(14) 0.61187(13) -0.1836(2) 0.0195(6) Uani 1 1 d . . .
C10 C 0.31408(14) 0.58034(14) -0.2700(2) 0.0192(5) Uani 1 1 d . . .
C11 C 0.24905(14) 0.56550(13) -0.2776(2) 0.0198(6) Uani 1 1 d . . .
C12 C 0.21088(15) 0.53414(15) -0.3682(2) 0.0255(6) Uani 1 1 d . . .
H12A H 0.2253 0.5192 -0.4318 0.031 Uiso 1 1 calc R . .
C13 C 0.15096(15) 0.52985(16) -0.3463(2) 0.0261(6) Uani 1 1 d . . .
H13A H 0.1150 0.5117 -0.3917 0.031 Uiso 1 1 calc R . .
C14 C 0.15145(14) 0.55803(14) -0.2407(2) 0.0225(6) Uani 1 1 d . . .
C15 C 0.09793(14) 0.56254(15) -0.1891(2) 0.0230(6) Uani 1 1 d . . .
C16 C 0.09727(14) 0.58863(16) -0.0867(2) 0.0267(7) Uani 1 1 d . . .
C17 C 0.04301(16) 0.5889(2) -0.0306(3) 0.0360(8) Uani 1 1 d . . .
H17A H 0.0015 0.5724 -0.0572 0.043 Uiso 1 1 calc R . .
C18 C 0.06202(16) 0.6167(2) 0.0661(3) 0.0377(9) Uani 1 1 d . . .
H18A H 0.0367 0.6228 0.1211 0.045 Uiso 1 1 calc R . .
C19 C 0.12796(15) 0.63549(16) 0.0710(2) 0.0271(7) Uani 1 1 d . . .
C20 C 0.16564(16) 0.66729(15) 0.1567(2) 0.0269(7) Uani 1 1 d . . .
C21 C 0.44292(15) 0.71437(14) 0.1317(2) 0.0250(6) Uani 1 1 d . . .
C22 C 0.47279(16) 0.68410(15) 0.2267(2) 0.0275(7) Uani 1 1 d . . .
C23 C 0.53179(17) 0.70098(17) 0.2811(3) 0.0339(8) Uani 1 1 d . . .
H23A H 0.5501 0.6791 0.3454 0.041 Uiso 1 1 calc R . .
C24 C 0.56428(17) 0.75101(17) 0.2395(3) 0.0347(8) Uani 1 1 d . . .
H24A H 0.6058 0.7629 0.2749 0.042 Uiso 1 1 calc R . .
C25 C 0.53702(16) 0.78344(16) 0.1480(3) 0.0322(7) Uani 1 1 d . . .
H25A H 0.5591 0.8179 0.1199 0.039 Uiso 1 1 calc R . .
C26 C 0.47701(16) 0.76510(15) 0.0975(2) 0.0276(7) Uani 1 1 d . . .
C27 C 0.34553(14) 0.56365(14) -0.3655(2) 0.0202(6) Uani 1 1 d . . .
C28 C 0.33516(14) 0.59970(15) -0.4598(2) 0.0240(6) Uani 1 1 d . . .
C29 C 0.36226(16) 0.58584(18) -0.5499(2) 0.0317(7) Uani 1 1 d . . .
H29A H 0.3533 0.6116 -0.6133 0.038 Uiso 1 1 calc R . .
C30 C 0.40298(16) 0.53302(18) -0.5449(2) 0.0331(7) Uani 1 1 d . . .
H30A H 0.4223 0.5225 -0.6059 0.040 Uiso 1 1 calc R . .
C31 C 0.41598(16) 0.49540(17) -0.4527(3) 0.0315(7) Uani 1 1 d . . .
H31A H 0.4439 0.4592 -0.4495 0.038 Uiso 1 1 calc R . .
C32 C 0.38734(15) 0.51184(15) -0.3659(2) 0.0258(6) Uani 1 1 d . . .
C33 C 0.03581(14) 0.53815(16) -0.2506(2) 0.0248(6) Uani 1 1 d . . .
C34 C -0.01405(17) 0.57859(16) -0.2942(3) 0.0323(7) Uani 1 1 d . . .
C35 C -0.07032(17) 0.55796(17) -0.3559(3) 0.0344(8) Uani 1 1 d . . .
H35A H -0.1023 0.5883 -0.3850 0.041 Uiso 1 1 calc R . .
C36 C -0.07925(15) 0.49360(17) -0.3743(2) 0.0307(7) Uani 1 1 d . . .
H36A H -0.1182 0.4788 -0.4156 0.037 Uiso 1 1 calc R . .
C37 C -0.03259(16) 0.44921(18) -0.3338(3) 0.0341(7) Uani 1 1 d . . .
H37A H -0.0386 0.4041 -0.3470 0.041 Uiso 1 1 calc R . .
C38 C 0.02329(15) 0.47276(16) -0.2735(3) 0.0307(7) Uani 1 1 d . . .
C39 C 0.13794(17) 0.68036(15) 0.2570(2) 0.0297(7) Uani 1 1 d . . .
C40 C 0.16337(15) 0.65138(15) 0.3541(2) 0.0265(6) Uani 1 1 d . . .
C41 C 0.14388(19) 0.66537(17) 0.4510(3) 0.0382(8) Uani 1 1 d . . .
H41A H 0.1635 0.6448 0.5158 0.046 Uiso 1 1 calc R . .
C42 C 0.0957(2) 0.70952(18) 0.4523(3) 0.0510(11) Uani 1 1 d . . .
H42A H 0.0821 0.7201 0.5188 0.061 Uiso 1 1 calc R . .
C43 C 0.0671(3) 0.7384(2) 0.3589(4) 0.0770(19) Uani 1 1 d . . .
H43A H 0.0329 0.7682 0.3591 0.092 Uiso 1 1 calc R . .
C44 C 0.0890(3) 0.7233(2) 0.2639(3) 0.0664(16) Uani 1 1 d . . .
C45 C 0.41096(16) 0.44123(16) -0.0110(3) 0.0315(7) Uani 1 1 d . . .
H45A H 0.4572 0.4415 0.0191 0.038 Uiso 1 1 calc R . .
H45B H 0.4024 0.4789 -0.0602 0.038 Uiso 1 1 calc R . .
C46 C 0.39572(16) 0.37964(17) -0.0766(3) 0.0351(8) Uani 1 1 d . . .
H46A H 0.4264 0.3756 -0.1278 0.042 Uiso 1 1 calc R . .
H46B H 0.4024 0.3421 -0.0268 0.042 Uiso 1 1 calc R . .
C47 C 0.32864(16) 0.37620(16) -0.1396(3) 0.0308(7) Uani 1 1 d . . .
H47A H 0.3195 0.4166 -0.1817 0.037 Uiso 1 1 calc R . .
H47B H 0.3261 0.3398 -0.1915 0.037 Uiso 1 1 calc R . .
C48 C 0.21510(16) 0.35841(17) -0.1377(3) 0.0337(7) Uani 1 1 d . . .
H48A H 0.2179 0.3242 -0.1921 0.040 Uiso 1 1 calc R . .
H48B H 0.2024 0.3992 -0.1770 0.040 Uiso 1 1 calc R . .
C49 C 0.16429(17) 0.34004(19) -0.0719(3) 0.0422(9) Uani 1 1 d . . .
H49A H 0.1796 0.3023 -0.0263 0.051 Uiso 1 1 calc R . .
H49B H 0.1255 0.3263 -0.1220 0.051 Uiso 1 1 calc R . .
C50 C 0.14581(17) 0.39344(19) 0.0007(3) 0.0409(9) Uani 1 1 d . . .
H50A H 0.1309 0.4314 -0.0448 0.049 Uiso 1 1 calc R . .
H50B H 0.1094 0.3781 0.0344 0.049 Uiso 1 1 calc R . .
C51 C 0.39320(17) 0.51155(16) 0.1334(3) 0.0358(8) Uani 1 1 d . . .
H51A H 0.4396 0.5119 0.1577 0.054 Uiso 1 1 calc R . .
H51B H 0.3713 0.5167 0.1959 0.054 Uiso 1 1 calc R . .
H51C H 0.3813 0.5473 0.0826 0.054 Uiso 1 1 calc R . .
C52 C 0.38990(18) 0.39695(17) 0.1596(3) 0.0417(9) Uani 1 1 d . . .
H52A H 0.4359 0.3975 0.1873 0.063 Uiso 1 1 calc R . .
H52B H 0.3781 0.3550 0.1253 0.063 Uiso 1 1 calc R . .
H52C H 0.3661 0.4036 0.2195 0.063 Uiso 1 1 calc R . .
C53 C 0.1717(2) 0.4688(2) 0.1457(3) 0.0481(10) Uani 1 1 d . . .
H53A H 0.1340 0.4538 0.1746 0.072 Uiso 1 1 calc R . .
H53B H 0.1595 0.5048 0.0955 0.072 Uiso 1 1 calc R . .
H53C H 0.2044 0.4835 0.2053 0.072 Uiso 1 1 calc R . .
C54 C 0.2168(2) 0.3618(2) 0.1661(3) 0.0466(10) Uani 1 1 d . . .
H54A H 0.1794 0.3470 0.1960 0.070 Uiso 1 1 calc R . .
H54B H 0.2495 0.3778 0.2247 0.070 Uiso 1 1 calc R . .
H54C H 0.2343 0.3257 0.1294 0.070 Uiso 1 1 calc R . .
C99 C 0.24676(19) 0.13983(19) 0.0086(3) 0.0424(9) Uani 1 1 d . . .
S99 S 0.31025(4) 0.19165(4) -0.02330(7) 0.03383(19) Uani 1 1 d . . .
F99 F 0.19100(14) 0.17102(16) -0.0089(4) 0.0988(12) Uani 1 1 d . . .
F98 F 0.25891(19) 0.11759(14) 0.1070(2) 0.0874(11) Uani 1 1 d . . .
F97 F 0.23761(13) 0.08852(12) -0.05637(19) 0.0601(7) Uani 1 1 d . . .
O99 O 0.36541(15) 0.14970(14) 0.0012(3) 0.0676(10) Uani 1 1 d . . .
O98 O 0.29098(18) 0.21068(14) -0.1305(2) 0.0636(9) Uani 1 1 d . . .
O97 O 0.31154(13) 0.24404(12) 0.0533(2) 0.0455(7) Uani 1 1 d . . .

loop_
_atom_site_aniso_label
_atom_site_aniso_U_11
_atom_site_aniso_U_22
_atom_site_aniso_U_33
_atom_site_aniso_U_23
_atom_site_aniso_U_13
_atom_site_aniso_U_12
Cu1 0.0255(2) 0.02001(19) 0.02239(18) 0.00465(14) 0.00483(14) 0.00548(14)
Fe1 0.0219(2) 0.0189(2) 0.01469(19) 0.00041(15) 0.00409(15) 0.00596(16)
F1 0.0495(12) 0.0294(10) 0.0225(9) 0.0043(8) 0.0005(8) -0.0040(9)
F2 0.0441(11) 0.0250(10) 0.0329(10) 0.0062(8) 0.0066(8) 0.0019(8)
F3 0.0370(10) 0.0331(10) 0.0260(9) 0.0054(8) 0.0049(8) 0.0032(8)
F4 0.0469(12) 0.0308(10) 0.0322(10) 0.0079(8) 0.0161(9) 0.0139(9)
F5 0.0501(14) 0.0317(12) 0.0674(15) 0.0010(11) -0.0233(12) 0.0011(10)
F6 0.0365(12) 0.0346(12) 0.0663(15) 0.0056(10) -0.0033(10) 0.0065(9)
F7 0.0301(10) 0.0460(12) 0.0314(10) 0.0108(9) 0.0024(8) 0.0042(9)
F8 0.198(4) 0.157(3) 0.0706(19) 0.080(2) 0.093(2) 0.159(3)
O1 0.0321(11) 0.0212(10) 0.0238(10) 0.0040(8) 0.0078(9) 0.0092(9)
N1 0.0306(13) 0.0198(12) 0.0171(11) -0.0002(9) 0.0048(10) 0.0061(10)
N2 0.0224(12) 0.0177(11) 0.0161(11) -0.0009(9) 0.0041(9) 0.0037(9)
N3 0.0203(12) 0.0246(12) 0.0157(11) 0.0011(9) 0.0050(9) 0.0006(10)
N4 0.0232(13) 0.0306(14) 0.0174(11) 0.0018(10) 0.0034(10) 0.0112(10)
N5 0.0307(14) 0.0190(12) 0.0270(13) 0.0030(10) -0.0039(11) 0.0054(10)
N6 0.0225(13) 0.0208(13) 0.0297(14) 0.0050(11) 0.0012(10) 0.0020(10)
N7 0.0381(16) 0.0313(15) 0.0357(15) 0.0165(12) 0.0161(13) 0.0061(12)
C1 0.0399(17) 0.0179(14) 0.0187(13) 0.0001(11) 0.0097(12) 0.0072(12)
C2 0.056(2) 0.0180(14) 0.0227(14) -0.0065(12) 0.0176(15) -0.0029(14)
C3 0.052(2) 0.0208(15) 0.0211(14) -0.0055(12) 0.0099(14) -0.0063(14)
C4 0.0380(17) 0.0156(13) 0.0186(13) -0.0006(11) 0.0058(12) 0.0036(12)
C5 0.0341(16) 0.0163(13) 0.0193(13) 0.0007(11) 0.0018(12) 0.0019(12)
C6 0.0241(14) 0.0181(13) 0.0184(13) 0.0006(11) 0.0001(11) 0.0054(11)
C7 0.0227(14) 0.0214(14) 0.0229(14) -0.0019(11) 0.0000(11) 0.0064(11)
C8 0.0201(14) 0.0225(14) 0.0217(14) -0.0002(11) 0.0016(11) 0.0053(11)
C9 0.0231(14) 0.0185(13) 0.0164(12) 0.0023(10) 0.0020(11) 0.0043(11)
C10 0.0240(14) 0.0195(13) 0.0147(12) 0.0000(10) 0.0051(11) 0.0001(11)
C11 0.0258(15) 0.0197(14) 0.0154(12) 0.0007(10) 0.0077(11) -0.0006(11)
C12 0.0293(16) 0.0280(15) 0.0208(14) -0.0062(12) 0.0088(12) -0.0080(13)
C13 0.0260(15) 0.0324(16) 0.0205(14) -0.0045(12) 0.0055(12) -0.0078(13)
C14 0.0241(15) 0.0244(15) 0.0196(13) 0.0028(11) 0.0052(11) 0.0002(12)
C15 0.0208(14) 0.0300(16) 0.0184(13) 0.0047(11) 0.0036(11) 0.0033(12)
C16 0.0217(15) 0.0386(18) 0.0197(14) 0.0023(13) 0.0033(11) 0.0109(13)
C17 0.0203(15) 0.062(2) 0.0257(16) 0.0060(16) 0.0051(12) 0.0160(15)
C18 0.0267(17) 0.064(2) 0.0237(15) 0.0037(16) 0.0066(13) 0.0212(16)
C19 0.0274(16) 0.0377(18) 0.0167(13) 0.0021(12) 0.0050(12) 0.0173(13)
C20 0.0396(18) 0.0229(15) 0.0202(14) 0.0016(11) 0.0104(13) 0.0147(13)
C21 0.0369(17) 0.0171(14) 0.0203(14) -0.0050(11) 0.0024(12) 0.0006(12)
C22 0.0403(18) 0.0228(15) 0.0186(14) -0.0041(11) 0.0023(13) 0.0005(13)
C23 0.044(2) 0.0334(18) 0.0209(15) -0.0117(13) -0.0041(14) 0.0055(15)
C24 0.0340(18) 0.0325(18) 0.0359(18) -0.0198(15) 0.0011(14) -0.0003(14)
C25 0.0355(18) 0.0235(16) 0.0382(18) -0.0123(14) 0.0081(14) -0.0031(13)
C26 0.0372(18) 0.0198(15) 0.0254(15) -0.0038(12) 0.0039(13) 0.0036(12)
C27 0.0209(14) 0.0232(14) 0.0169(13) -0.0034(11) 0.0043(11) -0.0058(11)
C28 0.0227(15) 0.0272(15) 0.0219(14) -0.0023(12) 0.0028(11) -0.0063(12)
C29 0.0321(17) 0.0432(19) 0.0215(15) -0.0007(14) 0.0092(13) -0.0096(15)
C30 0.0304(17) 0.048(2) 0.0227(15) -0.0111(14) 0.0113(13) -0.0095(15)
C31 0.0314(17) 0.0319(17) 0.0337(17) -0.0097(14) 0.0131(14) -0.0032(14)
C32 0.0303(16) 0.0244(15) 0.0244(14) 0.0001(12) 0.0098(12) -0.0026(12)
C33 0.0211(14) 0.0345(17) 0.0194(13) 0.0029(12) 0.0051(11) 0.0011(12)
C34 0.0349(18) 0.0284(17) 0.0311(17) 0.0013(13) -0.0019(14) -0.0012(14)
C35 0.0319(18) 0.0377(19) 0.0297(16) 0.0062(14) -0.0063(14) 0.0003(14)
C36 0.0242(15) 0.0444(19) 0.0234(15) 0.0049(14) 0.0034(12) -0.0077(14)
C37 0.0325(18) 0.0356(19) 0.0355(17) 0.0010(14) 0.0091(14) -0.0090(14)
C38 0.0266(16) 0.0325(17) 0.0337(17) 0.0072(14) 0.0067(13) 0.0032(13)
C39 0.0462(19) 0.0229(15) 0.0229(15) -0.0010(12) 0.0140(14) 0.0099(14)
C40 0.0333(17) 0.0223(15) 0.0243(14) -0.0009(12) 0.0060(13) -0.0078(13)
C41 0.057(2) 0.0348(19) 0.0239(16) -0.0020(14) 0.0116(15) -0.0174(17)
C42 0.100(3) 0.0266(18) 0.037(2) -0.0099(15) 0.041(2) -0.010(2)
C43 0.144(5) 0.045(2) 0.061(3) 0.022(2) 0.074(3) 0.053(3)
C44 0.115(4) 0.054(3) 0.042(2) 0.0253(19) 0.046(3) 0.058(3)
C45 0.0282(17) 0.0248(16) 0.0402(18) -0.0016(14) 0.0019(14) -0.0003(13)
C46 0.0284(17) 0.0303(18) 0.048(2) -0.0081(15) 0.0088(15) 0.0031(14)
C47 0.0335(17) 0.0261(16) 0.0340(17) -0.0060(13) 0.0088(14) 0.0014(13)
C48 0.0287(17) 0.0339(18) 0.0356(18) -0.0006(14) -0.0031(14) 0.0018(14)
C49 0.0290(18) 0.041(2) 0.055(2) 0.0072(17) 0.0021(16) -0.0010(15)
C50 0.0250(17) 0.045(2) 0.054(2) 0.0168(17) 0.0085(16) 0.0038(15)
C51 0.0391(19) 0.0261(17) 0.0372(18) -0.0041(14) -0.0083(15) 0.0026(14)
C52 0.041(2) 0.0310(18) 0.048(2) 0.0173(16) -0.0074(17) 0.0052(15)
C53 0.058(2) 0.046(2) 0.050(2) 0.0102(18) 0.037(2) 0.0087(19)
C54 0.050(2) 0.046(2) 0.047(2) 0.0251(18) 0.0184(18) 0.0063(18)
C99 0.046(2) 0.039(2) 0.043(2) 0.0064(17) 0.0086(17) -0.0072(17)
S99 0.0336(4) 0.0220(4) 0.0458(5) 0.0010(3) 0.0064(4) -0.0057(3)
F99 0.0453(16) 0.069(2) 0.189(4) 0.006(2) 0.039(2) -0.0123(15)
F98 0.175(3) 0.0564(17) 0.0340(13) 0.0040(12) 0.0256(17) -0.0408(19)
F97 0.0803(18) 0.0413(13) 0.0511(14) 0.0049(11) -0.0123(12) -0.0340(13)
O99 0.0535(18) 0.0287(15) 0.120(3) 0.0044(16) 0.0111(19) 0.0032(13)
O98 0.115(3) 0.0366(16) 0.0381(15) 0.0050(12) 0.0077(16) -0.0238(17)
O97 0.0582(17) 0.0249(13) 0.0441(15) -0.0003(11) -0.0187(13) -0.0059(11)

loop_
_atom_type_symbol
_atom_type_description
_atom_type_scat_dispersion_real
_atom_type_scat_dispersion_imag
_atom_type_scat_source
C C 0.0033 0.0016 'International Tables Vol C Tables 4.2.6.8 and 6.1.1.4'
H H 0.0000 0.0000 'International Tables Vol C Tables 4.2.6.8 and 6.1.1.4'
N N 0.0061 0.0033 'International Tables Vol C Tables 4.2.6.8 and 6.1.1.4'
O O 0.0106 0.0060 'International Tables Vol C Tables 4.2.6.8 and 6.1.1.4'
F F 0.0171 0.0103 'International Tables Vol C Tables 4.2.6.8 and 6.1.1.4'
S S 0.1246 0.1234 'International Tables Vol C Tables 4.2.6.8 and 6.1.1.4'
Fe Fe 0.3463 0.8444 'International Tables Vol C Tables 4.2.6.8 and 6.1.1.4'
Cu Cu 0.3201 1.2651 'International Tables Vol C Tables 4.2.6.8 and 6.1.1.4'

loop_
_geom_angle_atom_site_label_1
_geom_angle_atom_site_label_2
_geom_angle_atom_site_label_3
_geom_angle
_geom_angle_site_symmetry_1
_geom_angle_site_symmetry_3
_geom_angle_publ_flag
O1 Cu1 N6 145.35(10) . . ?
O1 Cu1 N5 95.86(10) . . ?
N6 Cu1 N5 96.58(10) . . ?
O1 Cu1 N7 97.89(10) . . ?
N6 Cu1 N7 95.10(11) . . ?
N5 Cu1 N7 136.34(11) . . ?
O1 Fe1 N1 102.67(10) . . ?
O1 Fe1 N3 105.91(10) . . ?
N1 Fe1 N3 151.41(10) . . ?
O1 Fe1 N2 105.62(10) . . ?
N1 Fe1 N2 86.84(9) . . ?
N3 Fe1 N2 86.09(9) . . ?
O1 Fe1 N4 101.95(10) . . ?
N1 Fe1 N4 86.68(10) . . ?
N3 Fe1 N4 86.91(9) . . ?
N2 Fe1 N4 152.43(10) . . ?
Fe1 O1 Cu1 149.53(12) . . ?
C1 N1 C4 106.5(2) . . ?
C1 N1 Fe1 125.2(2) . . ?
C4 N1 Fe1 125.84(19) . . ?
C9 N2 C6 105.7(2) . . ?
C9 N2 Fe1 126.48(19) . . ?
C6 N2 Fe1 125.73(18) . . ?
C14 N3 C11 106.0(2) . . ?
C14 N3 Fe1 125.71(18) . . ?
C11 N3 Fe1 126.37(19) . . ?
C16 N4 C19 106.0(3) . . ?
C16 N4 Fe1 125.32(19) . . ?
C19 N4 Fe1 124.6(2) . . ?
C52 N5 C51 107.9(3) . . ?
C52 N5 C45 110.4(3) . . ?
C51 N5 C45 108.1(3) . . ?
C52 N5 Cu1 106.9(2) . . ?
C51 N5 Cu1 112.0(2) . . ?
C45 N5 Cu1 111.52(19) . . ?
C47 N6 C48 110.5(3) . . ?
C47 N6 Cu1 109.9(2) . . ?
C48 N6 Cu1 109.2(2) . . ?
C47 N6 H6N 107(3) . . ?
C48 N6 H6N 105(3) . . ?
Cu1 N6 H6N 115(3) . . ?
C50 N7 C54 111.1(3) . . ?
C50 N7 C53 107.1(3) . . ?
C54 N7 C53 108.1(3) . . ?
C50 N7 Cu1 111.3(2) . . ?
C54 N7 Cu1 108.6(2) . . ?
C53 N7 Cu1 110.6(2) . . ?
N1 C1 C20 125.7(3) . . ?
N1 C1 C2 109.3(3) . . ?
C20 C1 C2 125.0(3) . . ?
C3 C2 C1 107.4(3) . . ?
C3 C2 H2A 126.3 . . ?
C1 C2 H2A 126.3 . . ?
C2 C3 C4 107.6(3) . . ?
C2 C3 H3A 126.2 . . ?
C4 C3 H3A 126.2 . . ?
N1 C4 C5 125.8(3) . . ?
N1 C4 C3 109.1(3) . . ?
C5 C4 C3 125.1(3) . . ?
C4 C5 C6 125.6(3) . . ?
C4 C5 C21 118.0(3) . . ?
C6 C5 C21 116.4(3) . . ?
N2 C6 C5 124.7(3) . . ?
N2 C6 C7 110.0(2) . . ?
C5 C6 C7 125.3(3) . . ?
C8 C7 C6 107.3(3) . . ?
C8 C7 H7A 126.3 . . ?
C6 C7 H7A 126.3 . . ?
C7 C8 C9 106.9(3) . . ?
C7 C8 H8A 126.6 . . ?
C9 C8 H8A 126.6 . . ?
N2 C9 C10 125.1(3) . . ?
N2 C9 C8 110.1(2) . . ?
C10 C9 C8 124.8(3) . . ?
C9 C10 C11 125.4(3) . . ?
C9 C10 C27 117.4(2) . . ?
C11 C10 C27 117.1(2) . . ?
N3 C11 C10 125.2(3) . . ?
N3 C11 C12 109.9(2) . . ?
C10 C11 C12 125.0(2) . . ?
C13 C12 C11 107.2(3) . . ?
C13 C12 H12A 126.4 . . ?
C11 C12 H12A 126.4 . . ?
C12 C13 C14 107.2(3) . . ?
C12 C13 H13A 126.4 . . ?
C14 C13 H13A 126.4 . . ?
N3 C14 C15 125.7(3) . . ?
N3 C14 C13 109.7(2) . . ?
C15 C14 C13 124.5(3) . . ?
C16 C15 C14 125.7(3) . . ?
C16 C15 C33 117.6(3) . . ?
C14 C15 C33 116.7(3) . . ?
N4 C16 C15 124.9(3) . . ?
N4 C16 C17 109.7(3) . . ?
C15 C16 C17 125.4(3) . . ?
C18 C17 C16 107.3(3) . . ?
C18 C17 H17A 126.4 . . ?
C16 C17 H17A 126.4 . . ?
C17 C18 C19 107.4(3) . . ?
C17 C18 H18A 126.3 . . ?
C19 C18 H18A 126.3 . . ?
N4 C19 C20 124.3(3) . . ?
N4 C19 C18 109.6(3) . . ?
C20 C19 C18 126.1(3) . . ?
C19 C20 C1 125.8(3) . . ?
C19 C20 C39 118.6(3) . . ?
C1 C20 C39 115.6(3) . . ?
C26 C21 C22 114.6(3) . . ?
C26 C21 C5 124.0(3) . . ?
C22 C21 C5 121.3(3) . . ?
F1 C22 C23 118.6(3) . . ?
F1 C22 C21 117.4(3) . . ?
C23 C22 C21 123.9(3) . . ?
C22 C23 C24 118.2(3) . . ?
C22 C23 H23A 120.9 . . ?
C24 C23 H23A 120.9 . . ?
C25 C24 C23 120.7(3) . . ?
C25 C24 H24A 119.7 . . ?
C23 C24 H24A 119.7 . . ?
C24 C25 C26 118.7(3) . . ?
C24 C25 H25A 120.6 . . ?
C26 C25 H25A 120.6 . . ?
F2 C26 C25 118.4(3) . . ?
F2 C26 C21 117.7(3) . . ?
C25 C26 C21 123.8(3) . . ?
C28 C27 C32 115.0(3) . . ?
C28 C27 C10 121.9(3) . . ?
C32 C27 C10 123.1(3) . . ?
F3 C28 C29 118.8(3) . . ?
F3 C28 C27 117.2(3) . . ?
C29 C28 C27 124.0(3) . . ?
C28 C29 C30 117.8(3) . . ?
C28 C29 H29A 121.1 . . ?
C30 C29 H29A 121.1 . . ?
C31 C30 C29 121.2(3) . . ?
C31 C30 H30A 119.4 . . ?
C29 C30 H30A 119.4 . . ?
C32 C31 C30 118.1(3) . . ?
C32 C31 H31A 121.0 . . ?
C30 C31 H31A 121.0 . . ?
F4 C32 C31 118.2(3) . . ?
F4 C32 C27 117.8(3) . . ?
C31 C32 C27 123.9(3) . . ?
C34 C33 C38 113.2(3) . . ?
C34 C33 C15 123.3(3) . . ?
C38 C33 C15 123.5(3) . . ?
F5 C34 C35 118.3(3) . . ?
F5 C34 C33 117.1(3) . . ?
C35 C34 C33 124.6(3) . . ?
C36 C35 C34 118.8(3) . . ?
C36 C35 H35A 120.6 . . ?
C34 C35 H35A 120.6 . . ?
C35 C36 C37 121.1(3) . . ?
C35 C36 H36A 119.5 . . ?
C37 C36 H36A 119.5 . . ?
C36 C37 C38 117.6(3) . . ?
C36 C37 H37A 121.2 . . ?
C38 C37 H37A 121.2 . . ?
F6 C38 C37 117.6(3) . . ?
F6 C38 C33 117.8(3) . . ?
C37 C38 C33 124.6(3) . . ?
C44 C39 C40 114.2(3) . . ?
C44 C39 C20 124.9(3) . . ?
C40 C39 C20 120.8(3) . . ?
F7 C40 C41 118.7(3) . . ?
F7 C40 C39 117.6(3) . . ?
C41 C40 C39 123.8(3) . . ?
C42 C41 C40 118.8(3) . . ?
C42 C41 H41A 120.6 . . ?
C40 C41 H41A 120.6 . . ?
C43 C42 C41 120.5(3) . . ?
C43 C42 H42A 119.8 . . ?
C41 C42 H42A 119.8 . . ?
C42 C43 C44 118.4(4) . . ?
C42 C43 H43A 120.8 . . ?
C44 C43 H43A 120.8 . . ?
F8 C44 C39 117.6(3) . . ?
F8 C44 C43 118.2(4) . . ?
C39 C44 C43 124.2(4) . . ?
N5 C45 C46 114.5(3) . . ?
N5 C45 H45A 108.6 . . ?
C46 C45 H45A 108.6 . . ?
N5 C45 H45B 108.6 . . ?
C46 C45 H45B 108.6 . . ?
H45A C45 H45B 107.6 . . ?
C47 C46 C45 114.9(3) . . ?
C47 C46 H46A 108.6 . . ?
C45 C46 H46A 108.6 . . ?
C47 C46 H46B 108.6 . . ?
C45 C46 H46B 108.6 . . ?
H46A C46 H46B 107.5 . . ?
N6 C47 C46 113.3(3) . . ?
N6 C47 H47A 108.9 . . ?
C46 C47 H47A 108.9 . . ?
N6 C47 H47B 108.9 . . ?
C46 C47 H47B 108.9 . . ?
H47A C47 H47B 107.7 . . ?
N6 C48 C49 112.7(3) . . ?
N6 C48 H48A 109.0 . . ?
C49 C48 H48A 109.0 . . ?
N6 C48 H48B 109.0 . . ?
C49 C48 H48B 109.0 . . ?
H48A C48 H48B 107.8 . . ?
C48 C49 C50 114.9(3) . . ?
C48 C49 H49A 108.5 . . ?
C50 C49 H49A 108.5 . . ?
C48 C49 H49B 108.5 . . ?
C50 C49 H49B 108.5 . . ?
H49A C49 H49B 107.5 . . ?
N7 C50 C49 115.0(3) . . ?
N7 C50 H50A 108.5 . . ?
C49 C50 H50A 108.5 . . ?
N7 C50 H50B 108.5 . . ?
C49 C50 H50B 108.5 . . ?
H50A C50 H50B 107.5 . . ?
N5 C51 H51A 109.5 . . ?
N5 C51 H51B 109.5 . . ?
H51A C51 H51B 109.5 . . ?
N5 C51 H51C 109.5 . . ?
H51A C51 H51C 109.5 . . ?
H51B C51 H51C 109.5 . . ?
N5 C52 H52A 109.5 . . ?
N5 C52 H52B 109.5 . . ?
H52A C52 H52B 109.5 . . ?
N5 C52 H52C 109.5 . . ?
H52A C52 H52C 109.5 . . ?
H52B C52 H52C 109.5 . . ?
N7 C53 H53A 109.5 . . ?
N7 C53 H53B 109.5 . . ?
H53A C53 H53B 109.5 . . ?
N7 C53 H53C 109.5 . . ?
H53A C53 H53C 109.5 . . ?
H53B C53 H53C 109.5 . . ?
N7 C54 H54A 109.5 . . ?
N7 C54 H54B 109.5 . . ?
H54A C54 H54B 109.5 . . ?
N7 C54 H54C 109.5 . . ?
H54A C54 H54C 109.5 . . ?
H54B C54 H54C 109.5 . . ?
F98 C99 F97 106.6(3) . . ?
F98 C99 F99 111.0(4) . . ?
F97 C99 F99 104.4(3) . . ?
F98 C99 S99 112.2(3) . . ?
F97 C99 S99 111.9(3) . . ?
F99 C99 S99 110.4(3) . . ?
O98 S99 O97 113.58(17) . . ?
O98 S99 O99 118.1(2) . . ?
O97 S99 O99 112.39(19) . . ?
O98 S99 C99 105.55(19) . . ?
O97 S99 C99 103.25(18) . . ?
O99 S99 C99 101.68(18) . . ?

loop_
_geom_bond_atom_site_label_1
_geom_bond_atom_site_label_2
_geom_bond_distance
_geom_bond_site_symmetry_2
_geom_bond_publ_flag
Cu1 O1 1.816(2) . ?
Cu1 N6 2.000(3) . ?
Cu1 N5 2.060(3) . ?
Cu1 N7 2.060(3) . ?
Fe1 O1 1.747(2) . ?
Fe1 N1 2.078(2) . ?
Fe1 N3 2.087(2) . ?
Fe1 N2 2.097(2) . ?
Fe1 N4 2.097(2) . ?
F1 C22 1.355(4) . ?
F2 C26 1.352(4) . ?
F3 C28 1.349(4) . ?
F4 C32 1.359(3) . ?
F5 C34 1.344(4) . ?
F6 C38 1.355(4) . ?
F7 C40 1.348(4) . ?
F8 C44 1.347(5) . ?
N1 C1 1.376(4) . ?
N1 C4 1.376(4) . ?
N2 C9 1.375(3) . ?
N2 C6 1.377(4) . ?
N3 C14 1.371(4) . ?
N3 C11 1.379(3) . ?
N4 C16 1.377(4) . ?
N4 C19 1.379(4) . ?
N5 C52 1.479(4) . ?
N5 C51 1.479(4) . ?
N5 C45 1.484(4) . ?
N6 C47 1.479(4) . ?
N6 C48 1.488(4) . ?
N6 H6N 0.80(4) . ?
N7 C50 1.480(5) . ?
N7 C54 1.482(4) . ?
N7 C53 1.487(5) . ?
C1 C20 1.397(5) . ?
C1 C2 1.445(4) . ?
C2 C3 1.337(5) . ?
C2 H2A 0.9500 . ?
C3 C4 1.445(4) . ?
C3 H3A 0.9500 . ?
C4 C5 1.387(4) . ?
C5 C6 1.405(4) . ?
C5 C21 1.498(4) . ?
C6 C7 1.438(4) . ?
C7 C8 1.346(4) . ?
C7 H7A 0.9500 . ?
C8 C9 1.444(4) . ?
C8 H8A 0.9500 . ?
C9 C10 1.391(4) . ?
C10 C11 1.399(4) . ?
C10 C27 1.502(4) . ?
C11 C12 1.436(4) . ?
C12 C13 1.345(4) . ?
C12 H12A 0.9500 . ?
C13 C14 1.444(4) . ?
C13 H13A 0.9500 . ?
C14 C15 1.398(4) . ?
C15 C16 1.394(4) . ?
C15 C33 1.499(4) . ?
C16 C17 1.442(4) . ?
C17 C18 1.342(5) . ?
C17 H17A 0.9500 . ?
C18 C19 1.441(5) . ?
C18 H18A 0.9500 . ?
C19 C20 1.393(5) . ?
C20 C39 1.496(4) . ?
C21 C26 1.380(4) . ?
C21 C22 1.401(4) . ?
C22 C23 1.367(5) . ?
C23 C24 1.389(5) . ?
C23 H23A 0.9500 . ?
C24 C25 1.372(5) . ?
C24 H24A 0.9500 . ?
C25 C26 1.377(5) . ?
C25 H25A 0.9500 . ?
C27 C28 1.384(4) . ?
C27 C32 1.389(4) . ?
C28 C29 1.379(4) . ?
C29 C30 1.385(5) . ?
C29 H29A 0.9500 . ?
C30 C31 1.382(5) . ?
C30 H30A 0.9500 . ?
C31 C32 1.373(4) . ?
C31 H31A 0.9500 . ?
C33 C34 1.387(4) . ?
C33 C38 1.397(5) . ?
C34 C35 1.377(5) . ?
C35 C36 1.357(5) . ?
C35 H35A 0.9500 . ?
C36 C37 1.382(5) . ?
C36 H36A 0.9500 . ?
C37 C38 1.384(5) . ?
C37 H37A 0.9500 . ?
C39 C44 1.378(5) . ?
C39 C40 1.384(4) . ?
C40 C41 1.376(4) . ?
C41 C42 1.371(6) . ?
C41 H41A 0.9500 . ?
C42 C43 1.364(6) . ?
C42 H42A 0.9500 . ?
C43 C44 1.382(5) . ?
C43 H43A 0.9500 . ?
C45 C46 1.519(5) . ?
C45 H45A 0.9900 . ?
C45 H45B 0.9900 . ?
C46 C47 1.510(5) . ?
C46 H46A 0.9900 . ?
C46 H46B 0.9900 . ?
C47 H47A 0.9900 . ?
C47 H47B 0.9900 . ?
C48 C49 1.508(5) . ?
C48 H48A 0.9900 . ?
C48 H48B 0.9900 . ?
C49 C50 1.521(6) . ?
C49 H49A 0.9900 . ?
C49 H49B 0.9900 . ?
C50 H50A 0.9900 . ?
C50 H50B 0.9900 . ?
C51 H51A 0.9800 . ?
C51 H51B 0.9800 . ?
C51 H51C 0.9800 . ?
C52 H52A 0.9800 . ?
C52 H52B 0.9800 . ?
C52 H52C 0.9800 . ?
C53 H53A 0.9800 . ?
C53 H53B 0.9800 . ?
C53 H53C 0.9800 . ?
C54 H54A 0.9800 . ?
C54 H54B 0.9800 . ?
C54 H54C 0.9800 . ?
C99 F98 1.302(5) . ?
C99 F97 1.331(5) . ?
C99 F99 1.331(5) . ?
C99 S99 1.814(4) . ?
S99 O98 1.395(3) . ?
S99 O97 1.444(3) . ?
S99 O99 1.446(3) . ?

loop_
_geom_hbond_atom_site_label_D
_geom_hbond_atom_site_label_H
_geom_hbond_atom_site_label_A
_geom_hbond_distance_DH
_geom_hbond_distance_HA
_geom_hbond_distance_DA
_geom_hbond_angle_DHA
_geom_hbond_site_symmetry_A
N6 H6N O97 0.80(4) 2.20(4) 2.998(4) 177(4) .
N6 H6N S99 0.80(4) 2.97(4) 3.714(3) 155(4) .
C23 H23A O99 0.95 2.48 3.370(5) 156.5 2_655
C24 H24A O97 0.95 2.57 3.382(4) 143.4 2_655
C25 H25A O99 0.95 2.47 3.308(5) 146.9 3_665
C42 H42A F8 0.95 2.14 3.083(4) 174.6 4_576

loop_
_geom_torsion_atom_site_label_1
_geom_torsion_atom_site_label_2
_geom_torsion_atom_site_label_3
_geom_torsion_atom_site_label_4
_geom_torsion
_geom_torsion_site_symmetry_1
_geom_torsion_site_symmetry_2
_geom_torsion_site_symmetry_3
_geom_torsion_site_symmetry_4
_geom_torsion_publ_flag
N1 Fe1 O1 Cu1 -166.8(3) . . . . ?
N3 Fe1 O1 Cu1 13.8(3) . . . . ?
N2 Fe1 O1 Cu1 -76.6(3) . . . . ?
N4 Fe1 O1 Cu1 103.9(3) . . . . ?
N6 Cu1 O1 Fe1 -2.2(4) . . . . ?
N5 Cu1 O1 Fe1 108.3(3) . . . . ?
N7 Cu1 O1 Fe1 -113.2(3) . . . . ?
O1 Fe1 N1 C1 -77.0(2) . . . . ?
N3 Fe1 N1 C1 101.8(3) . . . . ?
N2 Fe1 N1 C1 177.7(2) . . . . ?
N4 Fe1 N1 C1 24.5(2) . . . . ?
O1 Fe1 N1 C4 82.8(2) . . . . ?
N3 Fe1 N1 C4 -98.4(3) . . . . ?
N2 Fe1 N1 C4 -22.5(2) . . . . ?
N4 Fe1 N1 C4 -175.7(2) . . . . ?
O1 Fe1 N2 C9 82.4(2) . . . . ?
N1 Fe1 N2 C9 -175.3(2) . . . . ?
N3 Fe1 N2 C9 -23.0(2) . . . . ?
N4 Fe1 N2 C9 -98.7(3) . . . . ?
O1 Fe1 N2 C6 -78.8(2) . . . . ?
N1 Fe1 N2 C6 23.5(2) . . . . ?
N3 Fe1 N2 C6 175.8(2) . . . . ?
N4 Fe1 N2 C6 100.2(3) . . . . ?
O1 Fe1 N3 C14 79.6(2) . . . . ?
N1 Fe1 N3 C14 -99.2(3) . . . . ?
N2 Fe1 N3 C14 -175.3(2) . . . . ?
N4 Fe1 N3 C14 -21.9(2) . . . . ?
O1 Fe1 N3 C11 -82.3(2) . . . . ?
N1 Fe1 N3 C11 98.9(3) . . . . ?
N2 Fe1 N3 C11 22.8(2) . . . . ?
N4 Fe1 N3 C11 176.1(2) . . . . ?
O1 Fe1 N4 C16 -81.0(2) . . . . ?
N1 Fe1 N4 C16 176.7(2) . . . . ?
N3 Fe1 N4 C16 24.6(2) . . . . ?
N2 Fe1 N4 C16 100.1(3) . . . . ?
O1 Fe1 N4 C19 73.2(3) . . . . ?
N1 Fe1 N4 C19 -29.1(3) . . . . ?
N3 Fe1 N4 C19 178.8(3) . . . . ?
N2 Fe1 N4 C19 -105.7(3) . . . . ?
O1 Cu1 N5 C52 136.6(2) . . . . ?
N6 Cu1 N5 C52 -75.8(2) . . . . ?
N7 Cu1 N5 C52 28.7(3) . . . . ?
O1 Cu1 N5 C51 18.6(2) . . . . ?
N6 Cu1 N5 C51 166.2(2) . . . . ?
N7 Cu1 N5 C51 -89.3(3) . . . . ?
O1 Cu1 N5 C45 -102.6(2) . . . . ?
N6 Cu1 N5 C45 45.0(2) . . . . ?
N7 Cu1 N5 C45 149.5(2) . . . . ?
O1 Cu1 N6 C47 61.8(3) . . . . ?
N5 Cu1 N6 C47 -48.6(2) . . . . ?
N7 Cu1 N6 C47 173.6(2) . . . . ?
O1 Cu1 N6 C48 -59.5(3) . . . . ?
N5 Cu1 N6 C48 -169.9(2) . . . . ?
N7 Cu1 N6 C48 52.3(2) . . . . ?
O1 Cu1 N7 C50 99.9(2) . . . . ?
N6 Cu1 N7 C50 -47.9(2) . . . . ?
N5 Cu1 N7 C50 -153.0(2) . . . . ?
O1 Cu1 N7 C54 -137.5(3) . . . . ?
N6 Cu1 N7 C54 74.7(3) . . . . ?
N5 Cu1 N7 C54 -30.4(3) . . . . ?
O1 Cu1 N7 C53 -19.0(3) . . . . ?
N6 Cu1 N7 C53 -166.8(2) . . . . ?
N5 Cu1 N7 C53 88.1(3) . . . . ?
C4 N1 C1 C20 -176.0(3) . . . . ?
Fe1 N1 C1 C20 -12.9(4) . . . . ?
C4 N1 C1 C2 2.9(3) . . . . ?
Fe1 N1 C1 C2 165.9(2) . . . . ?
N1 C1 C2 C3 -2.1(4) . . . . ?
C20 C1 C2 C3 176.8(3) . . . . ?
C1 C2 C3 C4 0.4(4) . . . . ?
C1 N1 C4 C5 176.9(3) . . . . ?
Fe1 N1 C4 C5 14.0(4) . . . . ?
C1 N1 C4 C3 -2.6(3) . . . . ?
Fe1 N1 C4 C3 -165.5(2) . . . . ?
C2 C3 C4 N1 1.4(4) . . . . ?
C2 C3 C4 C5 -178.1(3) . . . . ?
N1 C4 C5 C6 4.3(5) . . . . ?
C3 C4 C5 C6 -176.4(3) . . . . ?
N1 C4 C5 C21 -173.6(3) . . . . ?
C3 C4 C5 C21 5.8(4) . . . . ?
C9 N2 C6 C5 179.7(3) . . . . ?
Fe1 N2 C6 C5 -16.0(4) . . . . ?
C9 N2 C6 C7 -0.4(3) . . . . ?
Fe1 N2 C6 C7 164.00(18) . . . . ?
C4 C5 C6 N2 -3.1(5) . . . . ?
C21 C5 C6 N2 174.8(3) . . . . ?
C4 C5 C6 C7 176.9(3) . . . . ?
C21 C5 C6 C7 -5.2(4) . . . . ?
N2 C6 C7 C8 0.7(3) . . . . ?
C5 C6 C7 C8 -179.4(3) . . . . ?
C6 C7 C8 C9 -0.7(3) . . . . ?
C6 N2 C9 C10 -179.2(3) . . . . ?
Fe1 N2 C9 C10 16.6(4) . . . . ?
C6 N2 C9 C8 0.0(3) . . . . ?
Fe1 N2 C9 C8 -164.25(18) . . . . ?
C7 C8 C9 N2 0.5(3) . . . . ?
C7 C8 C9 C10 179.6(3) . . . . ?
N2 C9 C10 C11 0.3(5) . . . . ?
C8 C9 C10 C11 -178.7(3) . . . . ?
N2 C9 C10 C27 177.2(3) . . . . ?
C8 C9 C10 C27 -1.8(4) . . . . ?
C14 N3 C11 C10 178.8(3) . . . . ?
Fe1 N3 C11 C10 -16.4(4) . . . . ?
C14 N3 C11 C12 -0.4(3) . . . . ?
Fe1 N3 C11 C12 164.4(2) . . . . ?
C9 C10 C11 N3 -0.5(5) . . . . ?
C27 C10 C11 N3 -177.3(3) . . . . ?
C9 C10 C11 C12 178.6(3) . . . . ?
C27 C10 C11 C12 1.7(4) . . . . ?
N3 C11 C12 C13 0.7(3) . . . . ?
C10 C11 C12 C13 -178.5(3) . . . . ?
C11 C12 C13 C14 -0.6(4) . . . . ?
C11 N3 C14 C15 -179.8(3) . . . . ?
Fe1 N3 C14 C15 15.3(4) . . . . ?
C11 N3 C14 C13 0.0(3) . . . . ?
Fe1 N3 C14 C13 -164.9(2) . . . . ?
C12 C13 C14 N3 0.4(4) . . . . ?
C12 C13 C14 C15 -179.8(3) . . . . ?
N3 C14 C15 C16 -1.2(5) . . . . ?
C13 C14 C15 C16 179.0(3) . . . . ?
N3 C14 C15 C33 177.6(3) . . . . ?
C13 C14 C15 C33 -2.1(4) . . . . ?
C19 N4 C16 C15 -179.0(3) . . . . ?
Fe1 N4 C16 C15 -20.9(4) . . . . ?
C19 N4 C16 C17 0.6(3) . . . . ?
Fe1 N4 C16 C17 158.7(2) . . . . ?
C14 C15 C16 N4 4.3(5) . . . . ?
C33 C15 C16 N4 -174.6(3) . . . . ?
C14 C15 C16 C17 -175.2(3) . . . . ?
C33 C15 C16 C17 5.9(5) . . . . ?
N4 C16 C17 C18 -1.2(4) . . . . ?
C15 C16 C17 C18 178.4(3) . . . . ?
C16 C17 C18 C19 1.2(4) . . . . ?
C16 N4 C19 C20 -179.2(3) . . . . ?
Fe1 N4 C19 C20 22.4(4) . . . . ?
C16 N4 C19 C18 0.2(3) . . . . ?
Fe1 N4 C19 C18 -158.1(2) . . . . ?
C17 C18 C19 N4 -0.9(4) . . . . ?
C17 C18 C19 C20 178.5(3) . . . . ?
N4 C19 C20 C1 0.9(5) . . . . ?
C18 C19 C20 C1 -178.5(3) . . . . ?
N4 C19 C20 C39 -176.6(3) . . . . ?
C18 C19 C20 C39 4.0(5) . . . . ?
N1 C1 C20 C19 -6.1(5) . . . . ?
C2 C1 C20 C19 175.2(3) . . . . ?
N1 C1 C20 C39 171.4(3) . . . . ?
C2 C1 C20 C39 -7.2(4) . . . . ?
C4 C5 C21 C26 -115.5(3) . . . . ?
C6 C5 C21 C26 66.5(4) . . . . ?
C4 C5 C21 C22 66.8(4) . . . . ?
C6 C5 C21 C22 -111.2(3) . . . . ?
C26 C21 C22 F1 -179.2(3) . . . . ?
C5 C21 C22 F1 -1.3(4) . . . . ?
C26 C21 C22 C23 -2.0(4) . . . . ?
C5 C21 C22 C23 175.8(3) . . . . ?
F1 C22 C23 C24 176.9(3) . . . . ?
C21 C22 C23 C24 -0.2(5) . . . . ?
C22 C23 C24 C25 1.5(5) . . . . ?
C23 C24 C25 C26 -0.5(5) . . . . ?
C24 C25 C26 F2 -179.1(3) . . . . ?
C24 C25 C26 C21 -2.0(5) . . . . ?
C22 C21 C26 F2 -179.7(3) . . . . ?
C5 C21 C26 F2 2.5(4) . . . . ?
C22 C21 C26 C25 3.1(4) . . . . ?
C5 C21 C26 C25 -174.6(3) . . . . ?
C9 C10 C27 C28 -102.3(3) . . . . ?
C11 C10 C27 C28 74.8(4) . . . . ?
C9 C10 C27 C32 77.0(4) . . . . ?
C11 C10 C27 C32 -105.8(3) . . . . ?
C32 C27 C28 F3 -177.7(2) . . . . ?
C10 C27 C28 F3 1.7(4) . . . . ?
C32 C27 C28 C29 1.4(4) . . . . ?
C10 C27 C28 C29 -179.2(3) . . . . ?
F3 C28 C29 C30 178.2(3) . . . . ?
C27 C28 C29 C30 -0.8(5) . . . . ?
C28 C29 C30 C31 0.1(5) . . . . ?
C29 C30 C31 C32 0.0(5) . . . . ?
C30 C31 C32 F4 -179.2(3) . . . . ?
C30 C31 C32 C27 0.7(5) . . . . ?
C28 C27 C32 F4 178.6(3) . . . . ?
C10 C27 C32 F4 -0.8(4) . . . . ?
C28 C27 C32 C31 -1.4(4) . . . . ?
C10 C27 C32 C31 179.3(3) . . . . ?
C16 C15 C33 C34 70.7(4) . . . . ?
C14 C15 C33 C34 -108.3(4) . . . . ?
C16 C15 C33 C38 -112.0(3) . . . . ?
C14 C15 C33 C38 69.0(4) . . . . ?
C38 C33 C34 F5 178.7(3) . . . . ?
C15 C33 C34 F5 -3.7(5) . . . . ?
C38 C33 C34 C35 -1.1(5) . . . . ?
C15 C33 C34 C35 176.4(3) . . . . ?
F5 C34 C35 C36 -178.3(3) . . . . ?
C33 C34 C35 C36 1.5(5) . . . . ?
C34 C35 C36 C37 -1.1(5) . . . . ?
C35 C36 C37 C38 0.4(5) . . . . ?
C36 C37 C38 F6 -179.7(3) . . . . ?
C36 C37 C38 C33 0.0(5) . . . . ?
C34 C33 C38 F6 -179.9(3) . . . . ?
C15 C33 C38 F6 2.5(5) . . . . ?
C34 C33 C38 C37 0.3(5) . . . . ?
C15 C33 C38 C37 -177.2(3) . . . . ?
C19 C20 C39 C44 -68.5(5) . . . . ?
C1 C20 C39 C44 113.8(5) . . . . ?
C19 C20 C39 C40 115.2(4) . . . . ?
C1 C20 C39 C40 -62.6(4) . . . . ?
C44 C39 C40 F7 176.5(4) . . . . ?
C20 C39 C40 F7 -6.7(5) . . . . ?
C44 C39 C40 C41 -2.4(5) . . . . ?
C20 C39 C40 C41 174.3(3) . . . . ?
F7 C40 C41 C42 -177.7(3) . . . . ?
C39 C40 C41 C42 1.3(5) . . . . ?
C40 C41 C42 C43 0.8(6) . . . . ?
C41 C42 C43 C44 -1.6(8) . . . . ?
C40 C39 C44 F8 -176.5(5) . . . . ?
C20 C39 C44 F8 7.0(8) . . . . ?
C40 C39 C44 C43 1.6(8) . . . . ?
C20 C39 C44 C43 -175.0(5) . . . . ?
C42 C43 C44 F8 178.4(5) . . . . ?
C42 C43 C44 C39 0.4(9) . . . . ?
C52 N5 C45 C46 63.3(4) . . . . ?
C51 N5 C45 C46 -178.9(3) . . . . ?
Cu1 N5 C45 C46 -55.4(3) . . . . ?
N5 C45 C46 C47 65.9(4) . . . . ?
C48 N6 C47 C46 -175.0(3) . . . . ?
Cu1 N6 C47 C46 64.4(3) . . . . ?
C45 C46 C47 N6 -71.0(4) . . . . ?
C47 N6 C48 C49 172.2(3) . . . . ?
Cu1 N6 C48 C49 -66.9(3) . . . . ?
N6 C48 C49 C50 69.6(4) . . . . ?
C54 N7 C50 C49 -65.0(4) . . . . ?
C53 N7 C50 C49 177.2(3) . . . . ?
Cu1 N7 C50 C49 56.2(3) . . . . ?
C48 C49 C50 N7 -64.0(4) . . . . ?
F98 C99 S99 O98 179.2(3) . . . . ?
F97 C99 S99 O98 59.4(3) . . . . ?
F99 C99 S99 O98 -56.4(4) . . . . ?
F98 C99 S99 O97 -61.4(3) . . . . ?
F97 C99 S99 O97 178.8(3) . . . . ?
F99 C99 S99 O97 63.0(3) . . . . ?
F98 C99 S99 O99 55.3(4) . . . . ?
F97 C99 S99 O99 -64.5(3) . . . . ?
F99 C99 S99 O99 179.7(3) . . . . ?
